data_7241707
loop_
_publ_author_name
'Jakupec, Nikola'
'Fotovi\'c, Luka'
'Stilinovi\'c, Vladimir'

_publ_section_title
;
 The effect of halogen bonding on protonated hexacyanoferrate networks in
 hexacyanoferrates of halogenopyridines
;
_journal_issue 46
_journal_name_full CrystEngComm
_journal_page_first 8142
_journal_page_last 8150
_journal_paper_doi 10.1039/D0CE01359E
_journal_volume 22
_journal_year 2020
_chemical_formula_sum 'C18 H20 Fe I2 N8 O2'
_chemical_formula_weight 690.07
_space_group_crystal_system monoclinic
_space_group_IT_number 14
_space_group_name_Hall '-P 2ybc'
_space_group_name_H-M_alt 'P 1 21/c 1'
_atom_sites_solution_hydrogens mixed
_audit_creation_method SHELXL-2018/3
_audit_update_record
;
2020-09-14 deposited with the CCDC.	2020-11-09 downloaded from the CCDC.
;
_cell_angle_alpha 90
_cell_angle_beta 106.027(5)
_cell_angle_gamma 90
_cell_formula_units_Z 2
_cell_length_a 8.8231(4)
_cell_length_b 11.0729(3)
_cell_length_c 13.2703(7)
_cell_measurement_reflns_used 3835
_cell_measurement_temperature 293(2)
_cell_measurement_theta_max 37.4017
_cell_measurement_theta_min 4.0015
_cell_volume 1246.08(10)
_computing_cell_refinement
;
CrysAlis RED, Oxford Diffraction Ltd.,
Version 1.171.32.29 (release 10-06-2008 CrysAlis171 .NET)
(compiled Jun 10 2008,16:49:55)
;
_computing_data_collection
;
CrysAlis CCD, Oxford Diffraction Ltd.,
Version 1.171.32.29 (release 10-06-2008 CrysAlis171 .NET)
(compiled Jun 10 2008,16:49:55)
;
_computing_data_reduction
;
CrysAlis RED, Oxford Diffraction Ltd.,
Version 1.171.32.29 (release 10-06-2008 CrysAlis171 .NET)
(compiled Jun 10 2008,16:49:55)
;
_computing_structure_refinement 'SHELXL-2018/3 (Sheldrick, 2018)'
_diffrn_ambient_temperature 293(2)
_diffrn_detector_area_resol_mean 16.3426
_diffrn_measured_fraction_theta_full 0.992
_diffrn_measured_fraction_theta_max 0.987
_diffrn_measurement_device_type
;
Oxford Diffraction Xcalibur CCD
diffractometer
;
_diffrn_measurement_method '\w scan'
_diffrn_radiation_type MoK\a
_diffrn_radiation_wavelength 0.71073
_diffrn_reflns_av_R_equivalents 0.0456
_diffrn_reflns_av_unetI/netI 0.0460
_diffrn_reflns_Laue_measured_fraction_full 0.992
_diffrn_reflns_Laue_measured_fraction_max 0.987
_diffrn_reflns_limit_h_max 11
_diffrn_reflns_limit_h_min -10
_diffrn_reflns_limit_k_max 14
_diffrn_reflns_limit_k_min -14
_diffrn_reflns_limit_l_max 14
_diffrn_reflns_limit_l_min -16
_diffrn_reflns_number 7757
_diffrn_reflns_point_group_measured_fraction_full 0.992
_diffrn_reflns_point_group_measured_fraction_max 0.987
_diffrn_reflns_theta_full 25.242
_diffrn_reflns_theta_max 26.996
_diffrn_reflns_theta_min 4.012
_diffrn_source 'Enhance (Mo) X-ray Source'
_exptl_absorpt_coefficient_mu 3.112
_exptl_absorpt_correction_T_max 1.00000
_exptl_absorpt_correction_T_min 0.58060
_exptl_absorpt_correction_type multi-scan
_exptl_absorpt_process_details
;
CrysAlis RED, Oxford Diffraction Ltd.,
Version 1.171.32.29 (release 10-06-2008 CrysAlis171 .NET)
(compiled Jun 10 2008,16:49:55)
Empirical absorption correction using spherical harmonics,
 implemented in SCALE3 ABSPACK scaling algorithm.
;
_exptl_crystal_colour yellow
_exptl_crystal_density_diffrn 1.839
_exptl_crystal_description needle
_exptl_crystal_F_000 664
_exptl_crystal_size_max 0.34
_exptl_crystal_size_mid 0.25
_exptl_crystal_size_min 0.16
_refine_diff_density_max 0.752
_refine_diff_density_min -0.498
_refine_diff_density_rms 0.089
_refine_ls_extinction_method none
_refine_ls_goodness_of_fit_ref 0.872
_refine_ls_hydrogen_treatment mixed
_refine_ls_matrix_type full
_refine_ls_number_parameters 140
_refine_ls_number_reflns 2680
_refine_ls_number_restraints 8
_refine_ls_restrained_S_all 0.872
_refine_ls_R_factor_all 0.0470
_refine_ls_R_factor_gt 0.0301
_refine_ls_shift/su_max 0.001
_refine_ls_shift/su_mean 0.000
_refine_ls_structure_factor_coef Fsqd
_refine_ls_weighting_details 'w=1/[\s^2^(Fo^2^)+(0.0365P)^2^] where P=(Fo^2^+2Fc^2^)/3'
_refine_ls_weighting_scheme calc
_refine_ls_wR_factor_gt 0.0637
_refine_ls_wR_factor_ref 0.0661
_reflns_Friedel_coverage 0.000
_reflns_number_gt 1932
_reflns_number_total 2680
_reflns_threshold_expression 'I > 2\s(I)'
_cod_data_source_file d0ce01359e2.cif
_cod_data_source_block HCF_4IPy
_cod_original_sg_symbol_H-M 'P 21/c'
_cod_database_code 7241707
_shelx_shelxl_version_number 2018/3
_shelx_space_group_comment
;
The symmetry employed for this shelxl refinement is uniquely defined
by the following loop, which should always be used as a source of
symmetry information in preference to the above space-group names.
They are only intended as comments.
;

loop_
_space_group_symop_operation_xyz
'x, y, z'
'-x, y+1/2, -z+1/2'
'-x, -y, -z'
'x, -y-1/2, z-1/2'

loop_
_atom_site_label
_atom_site_type_symbol
_atom_site_fract_x
_atom_site_fract_y
_atom_site_fract_z
_atom_site_U_iso_or_equiv
_atom_site_adp_type
_atom_site_occupancy
_atom_site_site_symmetry_order
_atom_site_calc_flag
_atom_site_refinement_flags_posn
_atom_site_refinement_flags_adp
_atom_site_refinement_flags_occupancy
_atom_site_disorder_assembly
_atom_site_disorder_group
I1 I 0.33870(3) 0.89672(2) 0.06256(2) 0.05686(11) Uani 1 1 d . . . . .
Fe1 Fe 0.500000 0.500000 0.000000 0.01993(13) Uani 1 2 d S . P . .
N4 N 0.0639(3) 1.2730(3) 0.0237(3) 0.0470(7) Uani 1 1 d D U . . .
C3 C 0.5252(3) 0.6163(3) -0.0970(2) 0.0266(6) Uani 1 1 d . . . . .
C4 C 0.1348(4) 1.2422(4) -0.0485(3) 0.0497(6) Uani 1 1 d . U . . .
H4 H 0.131497 1.293824 -0.104380 0.060 Uiso 1 1 calc R U . . .
N2 N 0.5666(3) 0.6851(2) 0.1784(2) 0.0408(7) Uani 1 1 d . . . . .
C1 C 0.2787(3) 0.5352(2) -0.0341(2) 0.0271(6) Uani 1 1 d . . . . .
C2 C 0.5416(3) 0.6169(2) 0.1106(2) 0.0264(6) Uani 1 1 d . . . . .
C8 C 0.0660(4) 1.2026(3) 0.1051(3) 0.0497(6) Uani 1 1 d . . . . .
H8 H 0.013617 1.226724 0.153646 0.060 Uiso 1 1 calc R U . . .
C5 C 0.2124(4) 1.1350(3) -0.0408(3) 0.0462(6) Uani 1 1 d . . . . .
H5 H 0.261876 1.112632 -0.091392 0.055 Uiso 1 1 calc R U . . .
C7 C 0.1447(4) 1.0953(3) 0.1178(3) 0.0462(6) Uani 1 1 d . . . . .
H7 H 0.149371 1.046861 0.175846 0.055 Uiso 1 1 calc R U . . .
C6 C 0.2170(3) 1.0598(3) 0.0429(3) 0.0387(8) Uani 1 1 d . . . . .
N1 N 0.1454(3) 0.5534(3) -0.0543(2) 0.0455(7) Uani 1 1 d . . . . .
N3 N 0.5429(3) 0.6851(3) -0.1577(2) 0.0400(7) Uani 1 1 d . . . . .
O1 O -0.0747(4) 1.0532(4) 0.2638(3) 0.0981(12) Uani 1 1 d . . . . .
H1 H -0.050387 0.987502 0.292229 0.147 Uiso 1 1 calc R U . . .
C9 C -0.2218(5) 1.0843(6) 0.2687(4) 0.0894(17) Uani 1 1 d . . . . .
H9A H -0.219265 1.100723 0.340225 0.134 Uiso 1 1 calc R U . . .
H9B H -0.293488 1.019055 0.242562 0.134 Uiso 1 1 calc R U . . .
H9C H -0.256313 1.155110 0.226955 0.134 Uiso 1 1 calc R U . . .
H4N H 0.013(4) 1.3435(19) 0.019(3) 0.063(12) Uiso 1 1 d D . . . .
H3N H 0.547(5) 0.741(4) -0.212(4) 0.103(17) Uiso 1 1 d . . . . .

loop_
_atom_site_aniso_label
_atom_site_aniso_U_11
_atom_site_aniso_U_22
_atom_site_aniso_U_33
_atom_site_aniso_U_23
_atom_site_aniso_U_13
_atom_site_aniso_U_12
I1 0.05726(16) 0.03449(14) 0.0758(2) 0.00852(12) 0.01335(13) 0.01187(11)
Fe1 0.0275(3) 0.0160(3) 0.0181(3) 0.0010(2) 0.0092(2) 0.0029(2)
N4 0.0385(15) 0.0342(16) 0.064(2) -0.0039(15) 0.0066(14) 0.0097(13)
C3 0.0331(14) 0.0270(15) 0.0194(15) -0.0015(13) 0.0068(12) 0.0015(12)
C4 0.0498(14) 0.0469(15) 0.0535(17) 0.0005(13) 0.0159(13) 0.0049(12)
N2 0.0529(16) 0.0333(15) 0.0342(16) -0.0110(13) 0.0088(13) 0.0073(13)
C1 0.0346(15) 0.0202(14) 0.0292(17) 0.0013(12) 0.0130(13) 0.0029(12)
C2 0.0332(14) 0.0226(15) 0.0257(16) 0.0022(13) 0.0120(13) 0.0059(12)
C8 0.0498(14) 0.0469(15) 0.0535(17) 0.0005(13) 0.0159(13) 0.0049(12)
C5 0.0485(13) 0.0452(15) 0.0464(16) 0.0026(12) 0.0156(12) 0.0066(12)
C7 0.0485(13) 0.0452(15) 0.0464(16) 0.0026(12) 0.0156(12) 0.0066(12)
C6 0.0306(15) 0.0303(16) 0.052(2) 0.0002(15) 0.0055(15) 0.0025(13)
N1 0.0341(15) 0.0407(17) 0.063(2) 0.0018(15) 0.0161(14) 0.0081(13)
N3 0.0516(16) 0.0379(16) 0.0294(16) 0.0122(13) 0.0091(13) -0.0039(13)
O1 0.078(2) 0.143(4) 0.083(3) 0.028(2) 0.038(2) 0.017(2)
C9 0.064(3) 0.147(6) 0.059(3) -0.003(3) 0.022(2) 0.010(3)

loop_
_atom_type_symbol
_atom_type_description
_atom_type_scat_dispersion_real
_atom_type_scat_dispersion_imag
_atom_type_scat_source
C C 0.0033 0.0016 'International Tables Vol C Tables 4.2.6.8 and 6.1.1.4'
H H 0.0000 0.0000 'International Tables Vol C Tables 4.2.6.8 and 6.1.1.4'
N N 0.0061 0.0033 'International Tables Vol C Tables 4.2.6.8 and 6.1.1.4'
Fe Fe 0.3463 0.8444 'International Tables Vol C Tables 4.2.6.8 and 6.1.1.4'
I I -0.4742 1.8119 'International Tables Vol C Tables 4.2.6.8 and 6.1.1.4'
O O 0.0106 0.0060 'International Tables Vol C Tables 4.2.6.8 and 6.1.1.4'

loop_
_geom_angle_atom_site_label_1
_geom_angle_atom_site_label_2
_geom_angle_atom_site_label_3
_geom_angle
_geom_angle_site_symmetry_1
_geom_angle_site_symmetry_3
_geom_angle_publ_flag
C3 Fe1 C3 180.0 3_665 . ?
C3 Fe1 C2 91.58(12) 3_665 3_665 ?
C3 Fe1 C2 88.42(12) . 3_665 ?
C3 Fe1 C2 88.42(12) 3_665 . ?
C3 Fe1 C2 91.58(12) . . ?
C2 Fe1 C2 180.00(12) 3_665 . ?
C3 Fe1 C1 90.22(12) 3_665 3_665 ?
C3 Fe1 C1 89.78(12) . 3_665 ?
C2 Fe1 C1 90.63(12) 3_665 3_665 ?
C2 Fe1 C1 89.38(12) . 3_665 ?
C3 Fe1 C1 89.78(12) 3_665 . ?
C3 Fe1 C1 90.22(12) . . ?
C2 Fe1 C1 89.37(12) 3_665 . ?
C2 Fe1 C1 90.62(12) . . ?
C1 Fe1 C1 180.0 3_665 . ?
C4 N4 C8 122.3(3) . . ?
C4 N4 H4N 120(3) . . ?
C8 N4 H4N 118(3) . . ?
N3 C3 Fe1 178.0(3) . . ?
N4 C4 C5 119.9(4) . . ?
N4 C4 H4 120.1 . . ?
C5 C4 H4 120.1 . . ?
N1 C1 Fe1 178.3(3) . . ?
N2 C2 Fe1 178.6(3) . . ?
N4 C8 C7 120.3(3) . . ?
N4 C8 H8 119.8 . . ?
C7 C8 H8 119.8 . . ?
C4 C5 C6 119.3(3) . . ?
C4 C5 H5 120.3 . . ?
C6 C5 H5 120.3 . . ?
C8 C7 C6 118.7(3) . . ?
C8 C7 H7 120.7 . . ?
C6 C7 H7 120.7 . . ?
C7 C6 C5 119.5(3) . . ?
C7 C6 I1 118.8(3) . . ?
C5 C6 I1 121.7(3) . . ?
C3 N3 H3N 174(3) . . ?
C9 O1 H1 109.5 . . ?
O1 C9 H9A 109.5 . . ?
O1 C9 H9B 109.5 . . ?
H9A C9 H9B 109.5 . . ?
O1 C9 H9C 109.5 . . ?
H9A C9 H9C 109.5 . . ?
H9B C9 H9C 109.5 . . ?

loop_
_geom_bond_atom_site_label_1
_geom_bond_atom_site_label_2
_geom_bond_distance
_geom_bond_site_symmetry_2
_geom_bond_publ_flag
I1 C6 2.080(3) . ?
Fe1 C3 1.877(3) 3_665 ?
Fe1 C3 1.877(3) . ?
Fe1 C2 1.915(3) 3_665 ?
Fe1 C2 1.915(3) . ?
Fe1 C1 1.918(3) 3_665 ?
Fe1 C1 1.918(3) . ?
N4 C4 1.325(5) . ?
N4 C8 1.328(5) . ?
N4 H4N 0.893(10) . ?
C3 N3 1.151(4) . ?
C4 C5 1.360(5) . ?
C4 H4 0.9300 . ?
N2 C2 1.148(4) . ?
C1 N1 1.150(3) . ?
C8 C7 1.363(5) . ?
C8 H8 0.9300 . ?
C5 C6 1.379(5) . ?
C5 H5 0.9300 . ?
C7 C6 1.379(5) . ?
C7 H7 0.9300 . ?
N3 H3N 0.96(5) . ?
O1 C9 1.362(5) . ?
O1 H1 0.8200 . ?
C9 H9A 0.9600 . ?
C9 H9B 0.9600 . ?
C9 H9C 0.9600 . ?
